data_4106558
loop_
_publ_author_name
'Shengtao Ding'
'Ning Jiao'

_publ_section_title
;
 Direct Transformation of N,N-Dimethylformamide to -CN: Pd-Catalyzed
 Cyanation of Heteroarenes via C-H Functionalization
;
_journal_name_full 'Journal of the American Chemical Society'
_journal_page_first 12374
_journal_page_last 12377
_journal_paper_doi 10.1021/ja204063z
_journal_volume 133
_journal_year 2011
_chemical_formula_sum 'C17 H14 N2 O'
_chemical_formula_weight 262.30
_chemical_name_systematic
; 
 ? 
;
_space_group_IT_number 14
_symmetry_cell_setting monoclinic
_symmetry_space_group_name_Hall '-P 2yn'
_symmetry_space_group_name_H-M 'P 1 21/n 1'
_atom_sites_solution_hydrogens geom
_atom_sites_solution_primary direct
_atom_sites_solution_secondary difmap
_audit_creation_method SHELXL-97
_cell_angle_alpha 90.00
_cell_angle_beta 116.3950(10)
_cell_angle_gamma 90.00
_cell_formula_units_Z 4
_cell_length_a 10.3089(3)
_cell_length_b 14.4090(4)
_cell_length_c 10.5351(3)
_cell_measurement_temperature 296(2)
_cell_volume 1401.75(7)
_computing_structure_refinement 'SHELXL-97 (Sheldrick, 1997)'
_computing_structure_solution 'SHELXS-97 (Sheldrick, 1990)'
_diffrn_ambient_temperature 296(2)
_diffrn_measured_fraction_theta_full 0.997
_diffrn_measured_fraction_theta_max 0.997
_diffrn_radiation_monochromator graphite
_diffrn_radiation_source 'fine-focus sealed tube'
_diffrn_radiation_type MoK\a
_diffrn_radiation_wavelength 0.71073
_diffrn_reflns_av_R_equivalents 0.0191
_diffrn_reflns_av_sigmaI/netI 0.0131
_diffrn_reflns_limit_h_max 12
_diffrn_reflns_limit_h_min -11
_diffrn_reflns_limit_k_max 15
_diffrn_reflns_limit_k_min -17
_diffrn_reflns_limit_l_max 12
_diffrn_reflns_limit_l_min -12
_diffrn_reflns_number 15911
_diffrn_reflns_theta_full 25.00
_diffrn_reflns_theta_max 25.00
_diffrn_reflns_theta_min 2.30
_exptl_absorpt_coefficient_mu 0.079
_exptl_absorpt_correction_T_max 0.9775
_exptl_absorpt_correction_T_min 0.9609
_exptl_absorpt_correction_type multi-scan
_exptl_crystal_colour colorless
_exptl_crystal_density_diffrn 1.243
_exptl_crystal_description block
_exptl_crystal_F_000 552
_exptl_crystal_size_max 0.51
_exptl_crystal_size_mid 0.46
_exptl_crystal_size_min 0.29
_refine_diff_density_max 0.212
_refine_diff_density_min -0.171
_refine_diff_density_rms 0.033
_refine_ls_extinction_method none
_refine_ls_goodness_of_fit_ref 1.057
_refine_ls_hydrogen_treatment constr
_refine_ls_matrix_type full
_refine_ls_number_parameters 181
_refine_ls_number_reflns 2460
_refine_ls_number_restraints 0
_refine_ls_restrained_S_all 1.057
_refine_ls_R_factor_all 0.0479
_refine_ls_R_factor_gt 0.0409
_refine_ls_shift/su_max 0.000
_refine_ls_shift/su_mean 0.000
_refine_ls_structure_factor_coef Fsqd
_refine_ls_weighting_details 'calc w=1/[\s^2^(Fo^2^)+(0.0526P)^2^+0.4302P] where P=(Fo^2^+2Fc^2^)/3'
_refine_ls_weighting_scheme calc
_refine_ls_wR_factor_gt 0.1096
_refine_ls_wR_factor_ref 0.1174
_reflns_number_gt 2101
_reflns_number_total 2460
_reflns_threshold_expression >2sigma(I)
_cod_data_source_file ja204063z_si_002.cif
_cod_data_source_block z
_cod_database_code 4106558

loop_
_symmetry_equiv_pos_as_xyz
'x, y, z'
'-x+1/2, y+1/2, -z+1/2'
'-x, -y, -z'
'x-1/2, -y-1/2, z-1/2'

loop_
_atom_site_label
_atom_site_type_symbol
_atom_site_fract_x
_atom_site_fract_y
_atom_site_fract_z
_atom_site_U_iso_or_equiv
_atom_site_adp_type
_atom_site_occupancy
_atom_site_symmetry_multiplicity
_atom_site_calc_flag
_atom_site_refinement_flags
O1 O 0.59413(13) 0.10548(8) 0.95654(13) 0.0615(3) Uani 1 1 d .
N1 N 0.20473(14) 0.46671(9) 0.93118(13) 0.0466(3) Uani 1 1 d .
N2 N 0.54715(18) 0.40894(11) 1.40232(17) 0.0690(5) Uani 1 1 d .
C1 C 0.16470(16) 0.54083(11) 0.98950(16) 0.0459(4) Uani 1 1 d .
C2 C 0.05712(18) 0.60697(12) 0.92372(19) 0.0561(4) Uani 1 1 d .
H2A H -0.0022 0.6055 0.8266 0.067 Uiso 1 1 calc R
C3 C 0.0421(2) 0.67458(13) 1.0082(2) 0.0631(5) Uani 1 1 d .
H3A H -0.0282 0.7202 0.9671 0.076 Uiso 1 1 calc R
C4 C 0.1292(2) 0.67646(13) 1.1535(2) 0.0641(5) Uani 1 1 d .
H4A H 0.1150 0.7227 1.2076 0.077 Uiso 1 1 calc R
C5 C 0.2361(2) 0.61142(12) 1.21911(19) 0.0568(4) Uani 1 1 d .
H5A H 0.2943 0.6135 1.3164 0.068 Uiso 1 1 calc R
C6 C 0.25496(16) 0.54210(10) 1.13577(16) 0.0448(4) Uani 1 1 d .
C7 C 0.35159(16) 0.46525(10) 1.16318(16) 0.0446(4) Uani 1 1 d .
C8 C 0.31824(16) 0.42111(10) 1.03592(16) 0.0439(4) Uani 1 1 d .
C9 C 0.38968(16) 0.33956(10) 1.01049(16) 0.0442(4) Uani 1 1 d .
C10 C 0.53355(19) 0.34397(12) 1.0387(2) 0.0623(5) Uani 1 1 d .
H10A H 0.5836 0.3994 1.0710 0.075 Uiso 1 1 calc R
C11 C 0.6052(2) 0.26800(12) 1.0203(2) 0.0637(5) Uani 1 1 d .
H11A H 0.7019 0.2728 1.0386 0.076 Uiso 1 1 calc R
C12 C 0.53305(17) 0.18536(11) 0.97476(16) 0.0477(4) Uani 1 1 d .
C13 C 0.38973(19) 0.17941(12) 0.9478(2) 0.0603(5) Uani 1 1 d .
H13A H 0.3407 0.1234 0.9181 0.072 Uiso 1 1 calc R
C14 C 0.31862(18) 0.25553(12) 0.9645(2) 0.0578(5) Uani 1 1 d .
H14A H 0.2215 0.2506 0.9447 0.069 Uiso 1 1 calc R
C15 C 0.1418(2) 0.44540(14) 0.78086(18) 0.0658(5) Uani 1 1 d .
H15A H 0.1872 0.3910 0.7663 0.099 Uiso 1 1 calc R
H15B H 0.1567 0.4967 0.7308 0.099 Uiso 1 1 calc R
H15C H 0.0399 0.4344 0.7461 0.099 Uiso 1 1 calc R
C16 C 0.46061(17) 0.43469(11) 1.29594(17) 0.0489(4) Uani 1 1 d .
C17 C 0.7405(2) 0.10898(15) 0.9786(3) 0.0775(6) Uani 1 1 d .
H17A H 0.7696 0.0487 0.9619 0.116 Uiso 1 1 calc R
H17B H 0.8015 0.1276 1.0744 0.116 Uiso 1 1 calc R
H17C H 0.7492 0.1530 0.9144 0.116 Uiso 1 1 calc R

loop_
_atom_site_aniso_label
_atom_site_aniso_U_11
_atom_site_aniso_U_22
_atom_site_aniso_U_33
_atom_site_aniso_U_23
_atom_site_aniso_U_13
_atom_site_aniso_U_12
O1 0.0642(8) 0.0504(7) 0.0761(8) -0.0059(6) 0.0367(6) 0.0071(6)
N1 0.0463(7) 0.0462(7) 0.0459(7) -0.0008(6) 0.0192(6) -0.0001(6)
N2 0.0674(10) 0.0637(10) 0.0583(9) 0.0007(8) 0.0122(8) 0.0086(8)
C1 0.0435(8) 0.0432(8) 0.0534(9) 0.0026(7) 0.0236(7) -0.0013(6)
C2 0.0486(9) 0.0559(10) 0.0613(10) 0.0093(8) 0.0222(8) 0.0057(8)
C3 0.0591(11) 0.0540(11) 0.0831(13) 0.0145(9) 0.0380(10) 0.0157(8)
C4 0.0762(12) 0.0508(10) 0.0784(13) 0.0007(9) 0.0463(11) 0.0108(9)
C5 0.0658(11) 0.0492(10) 0.0590(10) -0.0023(8) 0.0309(9) 0.0021(8)
C6 0.0464(8) 0.0402(8) 0.0502(8) 0.0006(6) 0.0236(7) -0.0012(6)
C7 0.0440(8) 0.0404(8) 0.0483(8) -0.0003(6) 0.0194(7) -0.0010(6)
C8 0.0427(8) 0.0409(8) 0.0491(8) 0.0005(6) 0.0213(7) -0.0031(6)
C9 0.0459(8) 0.0419(8) 0.0468(8) -0.0006(6) 0.0225(7) -0.0012(6)
C10 0.0547(10) 0.0442(9) 0.0951(14) -0.0108(9) 0.0398(10) -0.0101(8)
C11 0.0484(10) 0.0543(11) 0.0966(14) -0.0063(10) 0.0395(9) -0.0027(8)
C12 0.0530(9) 0.0446(9) 0.0496(8) -0.0013(7) 0.0264(7) 0.0033(7)
C13 0.0560(10) 0.0471(10) 0.0797(12) -0.0194(8) 0.0318(9) -0.0109(8)
C14 0.0445(9) 0.0545(10) 0.0772(11) -0.0163(8) 0.0297(8) -0.0081(7)
C15 0.0730(12) 0.0696(12) 0.0469(9) -0.0019(8) 0.0197(9) 0.0054(10)
C16 0.0493(9) 0.0424(9) 0.0518(9) -0.0033(7) 0.0196(8) 0.0000(7)
C17 0.0683(13) 0.0694(13) 0.1068(16) 0.0006(11) 0.0496(12) 0.0174(10)

loop_
_atom_type_symbol
_atom_type_description
_atom_type_scat_dispersion_real
_atom_type_scat_dispersion_imag
_atom_type_scat_source
C C 0.0033 0.0016 'International Tables Vol C Tables 4.2.6.8 and 6.1.1.4'
H H 0.0000 0.0000 'International Tables Vol C Tables 4.2.6.8 and 6.1.1.4'
N N 0.0061 0.0033 'International Tables Vol C Tables 4.2.6.8 and 6.1.1.4'
O O 0.0106 0.0060 'International Tables Vol C Tables 4.2.6.8 and 6.1.1.4'

loop_
_geom_angle_atom_site_label_1
_geom_angle_atom_site_label_2
_geom_angle_atom_site_label_3
_geom_angle
C12 O1 C17 117.99(14)
C8 N1 C1 109.25(12)
C8 N1 C15 125.83(14)
C1 N1 C15 124.79(14)
N1 C1 C2 129.55(15)
N1 C1 C6 108.36(13)
C2 C1 C6 122.09(15)
C3 C2 C1 117.24(17)
C3 C2 H2A 121.4
C1 C2 H2A 121.4
C2 C3 C4 121.58(17)
C2 C3 H3A 119.2
C4 C3 H3A 119.2
C5 C4 C3 121.45(17)
C5 C4 H4A 119.3
C3 C4 H4A 119.3
C4 C5 C6 118.34(17)
C4 C5 H5A 120.8
C6 C5 H5A 120.8
C5 C6 C1 119.30(15)
C5 C6 C7 134.79(15)
C1 C6 C7 105.91(13)
C8 C7 C16 124.02(14)
C8 C7 C6 108.04(13)
C16 C7 C6 127.90(14)
N1 C8 C7 108.44(13)
N1 C8 C9 123.64(13)
C7 C8 C9 127.92(14)
C10 C9 C14 117.80(15)
C10 C9 C8 120.06(14)
C14 C9 C8 122.07(14)
C9 C10 C11 121.63(16)
C9 C10 H10A 119.2
C11 C10 H10A 119.2
C12 C11 C10 119.72(16)
C12 C11 H11A 120.1
C10 C11 H11A 120.1
O1 C12 C11 124.61(15)
O1 C12 C13 115.96(14)
C11 C12 C13 119.41(15)
C14 C13 C12 120.56(15)
C14 C13 H13A 119.7
C12 C13 H13A 119.7
C13 C14 C9 120.87(15)
C13 C14 H14A 119.6
C9 C14 H14A 119.6
N1 C15 H15A 109.5
N1 C15 H15B 109.5
H15A C15 H15B 109.5
N1 C15 H15C 109.5
H15A C15 H15C 109.5
H15B C15 H15C 109.5
N2 C16 C7 179.00(18)
O1 C17 H17A 109.5
O1 C17 H17B 109.5
H17A C17 H17B 109.5
O1 C17 H17C 109.5
H17A C17 H17C 109.5
H17B C17 H17C 109.5

loop_
_geom_bond_atom_site_label_1
_geom_bond_atom_site_label_2
_geom_bond_distance
O1 C12 1.3659(19)
O1 C17 1.422(2)
N1 C8 1.368(2)
N1 C1 1.383(2)
N1 C15 1.452(2)
N2 C16 1.140(2)
C1 C2 1.391(2)
C1 C6 1.402(2)
C2 C3 1.374(3)
C2 H2A 0.9300
C3 C4 1.389(3)
C3 H3A 0.9300
C4 C5 1.376(3)
C4 H4A 0.9300
C5 C6 1.399(2)
C5 H5A 0.9300
C6 C7 1.430(2)
C7 C8 1.382(2)
C7 C16 1.420(2)
C8 C9 1.473(2)
C9 C10 1.378(2)
C9 C14 1.386(2)
C10 C11 1.382(2)
C10 H10A 0.9300
C11 C12 1.373(2)
C11 H11A 0.9300
C12 C13 1.378(2)
C13 C14 1.373(2)
C13 H13A 0.9300
C14 H14A 0.9300
C15 H15A 0.9600
C15 H15B 0.9600
C15 H15C 0.9600
C17 H17A 0.9600
C17 H17B 0.9600
C17 H17C 0.9600

loop_
_geom_torsion_atom_site_label_1
_geom_torsion_atom_site_label_2
_geom_torsion_atom_site_label_3
_geom_torsion_atom_site_label_4
_geom_torsion
C8 N1 C1 C2 178.86(16)
C15 N1 C1 C2 2.8(3)
C8 N1 C1 C6 -0.31(17)
C15 N1 C1 C6 -176.38(15)
N1 C1 C2 C3 -179.08(16)
C6 C1 C2 C3 0.0(2)
C1 C2 C3 C4 -0.7(3)
C2 C3 C4 C5 1.0(3)
C3 C4 C5 C6 -0.4(3)
C4 C5 C6 C1 -0.3(2)
C4 C5 C6 C7 179.34(17)
N1 C1 C6 C5 179.80(14)
C2 C1 C6 C5 0.6(2)
N1 C1 C6 C7 0.03(16)
C2 C1 C6 C7 -179.21(14)
C5 C6 C7 C8 -179.47(17)
C1 C6 C7 C8 0.25(17)
C5 C6 C7 C16 2.7(3)
C1 C6 C7 C16 -177.61(15)
C1 N1 C8 C7 0.47(17)
C15 N1 C8 C7 176.48(15)
C1 N1 C8 C9 -178.89(13)
C15 N1 C8 C9 -2.9(2)
C16 C7 C8 N1 177.52(14)
C6 C7 C8 N1 -0.44(17)
C16 C7 C8 C9 -3.2(3)
C6 C7 C8 C9 178.88(14)
N1 C8 C9 C10 116.99(18)
C7 C8 C9 C10 -62.2(2)
N1 C8 C9 C14 -66.1(2)
C7 C8 C9 C14 114.71(19)
C14 C9 C10 C11 0.9(3)
C8 C9 C10 C11 177.98(17)
C9 C10 C11 C12 -1.0(3)
C17 O1 C12 C11 -3.6(3)
C17 O1 C12 C13 177.97(17)
C10 C11 C12 O1 -178.22(17)
C10 C11 C12 C13 0.1(3)
O1 C12 C13 C14 179.25(16)
C11 C12 C13 C14 0.8(3)
C12 C13 C14 C9 -0.8(3)
C10 C9 C14 C13 0.0(3)
C8 C9 C14 C13 -177.01(16)
C8 C7 C16 N2 -60(11)
C6 C7 C16 N2 118(11)

loop_
_cod_related_entry_id
_cod_related_entry_database
_cod_related_entry_code
1 ChemSpider 20509674
